data_4081393
loop_
_publ_author_name
'Arrowsmith, Merle'
'Crimmin, Mark R.'
'Hill, Michael S.'
'Lomas, Sarah L.'
'MacDougall, Dugald J.'
'Mahon, Mary F.'

_publ_section_title
;
 Catalytic and Stoichiometric Cumulene Formation within Dimeric Group 2
 Acetylides
;
_journal_issue 17
_journal_name_full Organometallics
_journal_page_first 4961
_journal_paper_doi 10.1021/om400678d
_journal_volume 32
_journal_year 2013
_chemical_formula_sum 'C74 H92 Mg2 N4'
_chemical_formula_weight 1086.14
_chemical_name_systematic
; 
 ? 
;
_space_group_IT_number 14
_symmetry_cell_setting monoclinic
_symmetry_space_group_name_Hall '-P 2yn'
_symmetry_space_group_name_H-M 'P 1 21/n 1'
_atom_sites_solution_hydrogens geom
_atom_sites_solution_primary direct
_atom_sites_solution_secondary difmap
_audit_creation_method SHELXL-97
_cell_angle_alpha 90.00
_cell_angle_beta 98.741(1)
_cell_angle_gamma 90.00
_cell_formula_units_Z 2
_cell_length_a 14.1316(2)
_cell_length_b 13.3135(2)
_cell_length_c 17.7484(3)
_cell_measurement_reflns_used 61272
_cell_measurement_temperature 150(2)
_cell_measurement_theta_max 27.485
_cell_measurement_theta_min 2.910
_cell_volume 3300.42(9)
_computing_cell_refinement 'HKL Scalepack (Otwinowski & Minor 1997)'
_computing_data_collection 'Collect (Bruker AXS BV, 1997-2004)'
_computing_data_reduction 'Denzo & Scalepack (Otwinowski & Minor, 1997)'
_computing_molecular_graphics 'ORTEX (P.McArdle, 1995)'
_computing_publication_material 'SHELXL-97/2 (Sheldrick,1997)'
_computing_structure_refinement 'SHELXL-97 (Sheldrick, 1997)'
_computing_structure_solution 'SHELXS-97 (Sheldrick, 1990)'
_diffrn_ambient_temperature 150(2)
_diffrn_measured_fraction_theta_full 0.992
_diffrn_measured_fraction_theta_max 0.992
_diffrn_measurement_device_type '95mm CCD camera on \k-goniostat'
_diffrn_measurement_method CCD
_diffrn_radiation_monochromator graphite
_diffrn_radiation_source 'fine-focus sealed tube'
_diffrn_radiation_type MoK\a
_diffrn_radiation_wavelength 0.71073
_diffrn_reflns_av_R_equivalents 0.0434
_diffrn_reflns_av_sigmaI/netI 0.0304
_diffrn_reflns_limit_h_max 18
_diffrn_reflns_limit_h_min -18
_diffrn_reflns_limit_k_max 17
_diffrn_reflns_limit_k_min -17
_diffrn_reflns_limit_l_max 23
_diffrn_reflns_limit_l_min -23
_diffrn_reflns_number 46327
_diffrn_reflns_theta_full 27.51
_diffrn_reflns_theta_max 27.51
_diffrn_reflns_theta_min 3.81
_exptl_absorpt_coefficient_mu 0.080
_exptl_absorpt_correction_T_max 0.970
_exptl_absorpt_correction_T_min 0.892
_exptl_absorpt_correction_type multi-scan
_exptl_absorpt_process_details
;
multi-scan from symmetry-related measurements 
 Sortav (Blessing 1995)
;
_exptl_crystal_colour colourless
_exptl_crystal_density_diffrn 1.093
_exptl_crystal_density_method 'not measured'
_exptl_crystal_description block
_exptl_crystal_F_000 1176
_exptl_crystal_size_max 0.50
_exptl_crystal_size_mid 0.50
_exptl_crystal_size_min 0.40
_refine_diff_density_max 0.607
_refine_diff_density_min -0.531
_refine_diff_density_rms 0.042
_refine_ls_extinction_method none
_refine_ls_goodness_of_fit_ref 1.031
_refine_ls_hydrogen_treatment constr
_refine_ls_matrix_type full
_refine_ls_number_parameters 371
_refine_ls_number_reflns 7527
_refine_ls_number_restraints 0
_refine_ls_restrained_S_all 1.031
_refine_ls_R_factor_all 0.0685
_refine_ls_R_factor_gt 0.0500
_refine_ls_shift/su_max 0.001
_refine_ls_shift/su_mean 0.000
_refine_ls_structure_factor_coef Fsqd
_refine_ls_weighting_details 'calc w=1/[\s^2^(Fo^2^)+(0.0566P)^2^+1.7326P] where P=(Fo^2^+2Fc^2^)/3'
_refine_ls_weighting_scheme calc
_refine_ls_wR_factor_gt 0.1220
_refine_ls_wR_factor_ref 0.1337
_reflns_number_gt 5887
_reflns_number_total 7527
_reflns_threshold_expression >2sigma(I)
_cod_data_source_file om400678d_si_002.cif
_cod_data_source_block k09msh41-Cpd-4
_cod_original_sg_symbol_H-M P21/n
_cod_database_code 4081393

loop_
_symmetry_equiv_pos_as_xyz
'x, y, z'
'-x+1/2, y+1/2, -z+1/2'
'-x, -y, -z'
'x-1/2, -y-1/2, z-1/2'

loop_
_atom_site_label
_atom_site_type_symbol
_atom_site_fract_x
_atom_site_fract_y
_atom_site_fract_z
_atom_site_U_iso_or_equiv
_atom_site_adp_type
_atom_site_occupancy
_atom_site_symmetry_multiplicity
_atom_site_calc_flag
_atom_site_refinement_flags
Mg1 Mg 0.89303(3) 0.48094(4) 0.02120(3) 0.02261(13) Uani 1 1 d .
N1 N 0.81148(8) 0.35237(9) 0.02026(7) 0.0233(3) Uani 1 1 d .
N2 N 0.78795(8) 0.56608(9) 0.06073(7) 0.0236(3) Uani 1 1 d .
C1 C 0.68956(12) 0.24218(12) 0.06391(10) 0.0345(4) Uani 1 1 d .
H1A H 0.6699 0.2162 0.0122 0.052 Uiso 1 1 calc R
H1B H 0.6330 0.2506 0.0891 0.052 Uiso 1 1 calc R
H1C H 0.7339 0.1947 0.0930 0.052 Uiso 1 1 calc R
C2 C 0.73900(10) 0.34305(11) 0.05981(8) 0.0256(3) Uani 1 1 d .
C3 C 0.70202(11) 0.42216(12) 0.09866(9) 0.0276(3) Uani 1 1 d .
H3 H 0.6596 0.4029 0.1328 0.033 Uiso 1 1 calc R
C4 C 0.71875(10) 0.52549(12) 0.09426(8) 0.0265(3) Uani 1 1 d .
C5 C 0.64816(13) 0.59143(14) 0.12827(11) 0.0398(4) Uani 1 1 d .
H5A H 0.6803 0.6533 0.1483 0.060 Uiso 1 1 calc R
H5B H 0.6245 0.5552 0.1697 0.060 Uiso 1 1 calc R
H5C H 0.5943 0.6083 0.0887 0.060 Uiso 1 1 calc R
C6 C 0.82707(10) 0.26586(11) -0.02524(8) 0.0246(3) Uani 1 1 d .
C7 C 0.77741(11) 0.26040(12) -0.10018(9) 0.0294(3) Uani 1 1 d .
C8 C 0.78506(12) 0.17222(13) -0.14129(9) 0.0344(4) Uani 1 1 d .
H8 H 0.7512 0.1667 -0.1916 0.041 Uiso 1 1 calc R
C9 C 0.84068(12) 0.09285(13) -0.11040(10) 0.0362(4) Uani 1 1 d .
H9 H 0.8436 0.0327 -0.1388 0.043 Uiso 1 1 calc R
C10 C 0.89230(12) 0.10132(13) -0.03776(10) 0.0343(4) Uani 1 1 d .
H10 H 0.9321 0.0473 -0.0174 0.041 Uiso 1 1 calc R
C11 C 0.88689(10) 0.18752(12) 0.00596(9) 0.0268(3) Uani 1 1 d .
C12 C 0.71639(14) 0.34781(14) -0.13547(10) 0.0408(4) Uani 1 1 d .
H12 H 0.7408 0.4093 -0.1065 0.049 Uiso 1 1 calc R
C13 C 0.61369(18) 0.3390(3) -0.12772(19) 0.0954(12) Uani 1 1 d .
H13A H 0.5794 0.3989 -0.1491 0.143 Uiso 1 1 calc R
H13B H 0.6074 0.3328 -0.0737 0.143 Uiso 1 1 calc R
H13C H 0.5865 0.2793 -0.1553 0.143 Uiso 1 1 calc R
C14 C 0.72756(16) 0.36634(19) -0.21721(12) 0.0572(6) Uani 1 1 d .
H14A H 0.6993 0.3104 -0.2488 0.086 Uiso 1 1 calc R
H14B H 0.7957 0.3718 -0.2214 0.086 Uiso 1 1 calc R
H14C H 0.6949 0.4289 -0.2348 0.086 Uiso 1 1 calc R
C15 C 0.94480(11) 0.19452(12) 0.08550(9) 0.0304(3) Uani 1 1 d .
H15 H 0.9248 0.2569 0.1102 0.036 Uiso 1 1 calc R
C16 C 0.92855(14) 0.10464(15) 0.13655(11) 0.0445(4) Uani 1 1 d .
H16A H 0.8601 0.0986 0.1396 0.067 Uiso 1 1 calc R
H16B H 0.9643 0.1151 0.1877 0.067 Uiso 1 1 calc R
H16C H 0.9509 0.0430 0.1148 0.067 Uiso 1 1 calc R
C17 C 1.05158(12) 0.20317(14) 0.08037(11) 0.0397(4) Uani 1 1 d .
H17A H 1.0733 0.1415 0.0582 0.060 Uiso 1 1 calc R
H17B H 1.0876 0.2130 0.1315 0.060 Uiso 1 1 calc R
H17C H 1.0622 0.2606 0.0481 0.060 Uiso 1 1 calc R
C18 C 0.78261(10) 0.67356(11) 0.04964(9) 0.0263(3) Uani 1 1 d .
C19 C 0.83464(11) 0.73784(12) 0.10351(9) 0.0315(3) Uani 1 1 d .
C20 C 0.82480(14) 0.84117(13) 0.09226(12) 0.0425(4) Uani 1 1 d .
H20 H 0.8589 0.8858 0.1284 0.051 Uiso 1 1 calc R
C21 C 0.76631(15) 0.87991(14) 0.02946(13) 0.0488(5) Uani 1 1 d .
H21 H 0.7601 0.9505 0.0230 0.059 Uiso 1 1 calc R
C22 C 0.71700(13) 0.81604(14) -0.02368(12) 0.0448(5) Uani 1 1 d .
H22 H 0.6777 0.8434 -0.0670 0.054 Uiso 1 1 calc R
C23 C 0.72372(11) 0.71174(13) -0.01507(10) 0.0332(4) Uani 1 1 d .
C24 C 0.89815(12) 0.69713(14) 0.17343(9) 0.0367(4) Uani 1 1 d .
H24 H 0.9009 0.6226 0.1672 0.044 Uiso 1 1 calc R
C25 C 0.99999(15) 0.73587(19) 0.18001(14) 0.0584(6) Uani 1 1 d .
H25A H 1.0251 0.7220 0.1325 0.088 Uiso 1 1 calc R
H25B H 1.0400 0.7022 0.2225 0.088 Uiso 1 1 calc R
H25C H 1.0007 0.8085 0.1892 0.088 Uiso 1 1 calc R
C26 C 0.85874(19) 0.7169(3) 0.24666(13) 0.0814(9) Uani 1 1 d .
H26A H 0.8559 0.7895 0.2552 0.122 Uiso 1 1 calc R
H26B H 0.9005 0.6857 0.2894 0.122 Uiso 1 1 calc R
H26C H 0.7943 0.6884 0.2429 0.122 Uiso 1 1 calc R
C27 C 0.66803(12) 0.64311(15) -0.07430(10) 0.0410(4) Uani 1 1 d .
H27 H 0.6782 0.5724 -0.0559 0.049 Uiso 1 1 calc R
C28 C 0.56042(15) 0.6646(3) -0.08484(15) 0.0765(8) Uani 1 1 d .
H28A H 0.5372 0.6573 -0.0358 0.115 Uiso 1 1 calc R
H28B H 0.5267 0.6171 -0.1217 0.115 Uiso 1 1 calc R
H28C H 0.5484 0.7333 -0.1038 0.115 Uiso 1 1 calc R
C29 C 0.70373(15) 0.65121(17) -0.15053(12) 0.0506(5) Uani 1 1 d .
H29A H 0.6961 0.7205 -0.1692 0.076 Uiso 1 1 calc R
H29B H 0.6666 0.6059 -0.1873 0.076 Uiso 1 1 calc R
H29C H 0.7715 0.6325 -0.1443 0.076 Uiso 1 1 calc R
C30 C 1.05206(10) 0.48227(12) 0.08340(9) 0.0265(3) Uani 1 1 d .
C31 C 1.02606(11) 0.46534(12) 0.14473(9) 0.0285(3) Uani 1 1 d .
C32 C 1.00373(12) 0.44849(13) 0.22079(9) 0.0319(3) Uani 1 1 d .
C33 C 1.07328(14) 0.46819(17) 0.28419(10) 0.0467(5) Uani 1 1 d .
H33 H 1.1348 0.4914 0.2769 0.056 Uiso 1 1 calc R
C34 C 1.05300(17) 0.4541(2) 0.35713(11) 0.0617(6) Uani 1 1 d .
H34 H 1.1008 0.4672 0.3997 0.074 Uiso 1 1 calc R
C35 C 0.96314(17) 0.4209(2) 0.36855(11) 0.0591(6) Uani 1 1 d .
H35 H 0.9490 0.4123 0.4188 0.071 Uiso 1 1 calc R
C36 C 0.89454(15) 0.40049(17) 0.30658(11) 0.0495(5) Uani 1 1 d .
H36 H 0.8333 0.3770 0.3143 0.059 Uiso 1 1 calc R
C37 C 0.91423(13) 0.41397(15) 0.23316(10) 0.0397(4) Uani 1 1 d .
H37 H 0.8664 0.3996 0.1909 0.048 Uiso 1 1 calc R

loop_
_atom_site_aniso_label
_atom_site_aniso_U_11
_atom_site_aniso_U_22
_atom_site_aniso_U_33
_atom_site_aniso_U_23
_atom_site_aniso_U_13
_atom_site_aniso_U_12
Mg1 0.0190(2) 0.0253(3) 0.0243(2) 0.00026(19) 0.00570(18) 0.00029(19)
N1 0.0215(6) 0.0248(6) 0.0236(6) -0.0007(5) 0.0039(5) 0.0001(5)
N2 0.0205(6) 0.0255(6) 0.0252(6) -0.0007(5) 0.0048(5) 0.0004(5)
C1 0.0339(9) 0.0304(8) 0.0423(9) -0.0008(7) 0.0155(7) -0.0055(7)
C2 0.0228(7) 0.0290(8) 0.0248(7) 0.0025(6) 0.0030(6) -0.0017(6)
C3 0.0244(7) 0.0319(8) 0.0286(7) 0.0007(6) 0.0103(6) -0.0010(6)
C4 0.0221(7) 0.0316(8) 0.0266(7) -0.0011(6) 0.0062(6) 0.0010(6)
C5 0.0364(9) 0.0372(9) 0.0513(10) -0.0043(8) 0.0245(8) 0.0015(7)
C6 0.0221(7) 0.0255(7) 0.0268(7) -0.0015(6) 0.0058(6) -0.0029(6)
C7 0.0270(8) 0.0334(8) 0.0274(7) -0.0008(6) 0.0027(6) 0.0014(6)
C8 0.0343(9) 0.0401(9) 0.0281(8) -0.0071(7) 0.0021(7) -0.0009(7)
C9 0.0383(9) 0.0328(9) 0.0374(9) -0.0111(7) 0.0058(7) 0.0008(7)
C10 0.0327(8) 0.0299(8) 0.0393(9) -0.0024(7) 0.0024(7) 0.0047(7)
C11 0.0231(7) 0.0274(8) 0.0299(8) -0.0005(6) 0.0042(6) -0.0008(6)
C12 0.0498(11) 0.0411(10) 0.0286(8) -0.0018(7) -0.0038(8) 0.0137(8)
C13 0.0495(14) 0.134(3) 0.109(2) 0.072(2) 0.0322(15) 0.0441(16)
C14 0.0539(13) 0.0681(14) 0.0488(12) 0.0235(11) 0.0058(10) 0.0150(11)
C15 0.0302(8) 0.0281(8) 0.0312(8) -0.0001(6) -0.0003(6) 0.0032(6)
C16 0.0441(10) 0.0493(11) 0.0385(10) 0.0110(8) 0.0010(8) -0.0050(9)
C17 0.0304(9) 0.0420(10) 0.0442(10) 0.0034(8) -0.0027(7) -0.0005(7)
C18 0.0215(7) 0.0267(7) 0.0327(8) 0.0010(6) 0.0106(6) 0.0024(6)
C19 0.0299(8) 0.0307(8) 0.0368(8) -0.0048(7) 0.0143(7) -0.0021(6)
C20 0.0455(10) 0.0313(9) 0.0553(11) -0.0083(8) 0.0222(9) -0.0046(8)
C21 0.0523(12) 0.0260(9) 0.0741(14) 0.0076(9) 0.0284(11) 0.0063(8)
C22 0.0363(9) 0.0392(10) 0.0607(12) 0.0179(9) 0.0131(9) 0.0092(8)
C23 0.0239(8) 0.0351(9) 0.0416(9) 0.0076(7) 0.0081(7) 0.0028(6)
C24 0.0377(9) 0.0406(9) 0.0322(8) -0.0098(7) 0.0065(7) -0.0055(7)
C25 0.0386(11) 0.0722(15) 0.0634(13) 0.0006(12) 0.0050(10) -0.0083(10)
C26 0.0551(14) 0.154(3) 0.0370(11) -0.0067(15) 0.0126(10) 0.0085(16)
C27 0.0298(9) 0.0480(10) 0.0416(10) 0.0127(8) -0.0059(7) -0.0036(8)
C28 0.0293(11) 0.134(3) 0.0645(15) 0.0054(16) 0.0011(10) -0.0070(13)
C29 0.0434(11) 0.0597(13) 0.0475(11) 0.0016(10) 0.0033(9) -0.0011(9)
C30 0.0200(7) 0.0308(8) 0.0289(7) 0.0005(6) 0.0049(6) 0.0000(6)
C31 0.0217(7) 0.0323(8) 0.0309(8) 0.0022(6) 0.0021(6) 0.0015(6)
C32 0.0306(8) 0.0378(9) 0.0280(8) 0.0050(7) 0.0062(6) 0.0033(7)
C33 0.0385(10) 0.0673(13) 0.0331(9) 0.0085(9) 0.0011(8) -0.0087(9)
C34 0.0581(13) 0.0932(18) 0.0307(10) 0.0080(11) -0.0031(9) -0.0161(12)
C35 0.0662(14) 0.0837(17) 0.0301(10) 0.0094(10) 0.0160(9) -0.0085(12)
C36 0.0415(10) 0.0690(14) 0.0414(10) 0.0085(10) 0.0170(8) -0.0056(10)
C37 0.0325(9) 0.0545(11) 0.0327(9) 0.0041(8) 0.0068(7) -0.0035(8)

loop_
_atom_type_symbol
_atom_type_description
_atom_type_scat_dispersion_real
_atom_type_scat_dispersion_imag
_atom_type_scat_source
C C 0.0033 0.0016 'International Tables Vol C Tables 4.2.6.8 and 6.1.1.4'
H H 0.0000 0.0000 'International Tables Vol C Tables 4.2.6.8 and 6.1.1.4'
N N 0.0061 0.0033 'International Tables Vol C Tables 4.2.6.8 and 6.1.1.4'
Mg Mg 0.0486 0.0363 'International Tables Vol C Tables 4.2.6.8 and 6.1.1.4'

loop_
_geom_angle_atom_site_label_1
_geom_angle_atom_site_label_2
_geom_angle_atom_site_label_3
_geom_angle
_geom_angle_site_symmetry_1
_geom_angle_site_symmetry_3
N1 Mg1 N2 91.63(5) . .
N1 Mg1 C30 116.86(6) . 3_765
N2 Mg1 C30 122.19(6) . 3_765
N1 Mg1 C30 120.25(6) . .
N2 Mg1 C30 121.34(5) . .
C30 Mg1 C30 87.68(6) 3_765 .
N1 Mg1 C31 105.36(5) . .
N2 Mg1 C31 102.45(5) . .
C30 Mg1 C31 114.87(5) 3_765 .
C30 Mg1 C31 27.22(5) . .
N1 Mg1 Mg1 131.55(4) . 3_765
N2 Mg1 Mg1 136.80(4) . 3_765
C30 Mg1 Mg1 45.96(4) 3_765 3_765
C30 Mg1 Mg1 41.72(4) . 3_765
C31 Mg1 Mg1 68.92(4) . 3_765
C2 N1 C6 114.55(12) . .
C2 N1 Mg1 123.12(10) . .
C6 N1 Mg1 122.31(9) . .
C4 N2 C18 115.81(12) . .
C4 N2 Mg1 122.73(10) . .
C18 N2 Mg1 121.37(9) . .
C2 C1 H1A 109.5 . .
C2 C1 H1B 109.5 . .
H1A C1 H1B 109.5 . .
C2 C1 H1C 109.5 . .
H1A C1 H1C 109.5 . .
H1B C1 H1C 109.5 . .
N1 C2 C3 124.24(14) . .
N1 C2 C1 120.20(13) . .
C3 C2 C1 115.55(13) . .
C4 C3 C2 129.17(14) . .
C4 C3 H3 115.4 . .
C2 C3 H3 115.4 . .
N2 C4 C3 124.37(14) . .
N2 C4 C5 120.84(14) . .
C3 C4 C5 114.74(13) . .
C4 C5 H5A 109.5 . .
C4 C5 H5B 109.5 . .
H5A C5 H5B 109.5 . .
C4 C5 H5C 109.5 . .
H5A C5 H5C 109.5 . .
H5B C5 H5C 109.5 . .
C11 C6 C7 121.23(14) . .
C11 C6 N1 120.45(13) . .
C7 C6 N1 118.25(13) . .
C8 C7 C6 118.06(14) . .
C8 C7 C12 120.74(14) . .
C6 C7 C12 121.20(14) . .
C9 C8 C7 121.42(15) . .
C9 C8 H8 119.3 . .
C7 C8 H8 119.3 . .
C8 C9 C10 119.66(15) . .
C8 C9 H9 120.2 . .
C10 C9 H9 120.2 . .
C9 C10 C11 121.27(15) . .
C9 C10 H10 119.4 . .
C11 C10 H10 119.4 . .
C10 C11 C6 118.24(14) . .
C10 C11 C15 119.94(14) . .
C6 C11 C15 121.82(14) . .
C13 C12 C14 110.50(19) . .
C13 C12 C7 113.67(18) . .
C14 C12 C7 112.69(15) . .
C13 C12 H12 106.5 . .
C14 C12 H12 106.5 . .
C7 C12 H12 106.5 . .
C12 C13 H13A 109.5 . .
C12 C13 H13B 109.5 . .
H13A C13 H13B 109.5 . .
C12 C13 H13C 109.5 . .
H13A C13 H13C 109.5 . .
H13B C13 H13C 109.5 . .
C12 C14 H14A 109.5 . .
C12 C14 H14B 109.5 . .
H14A C14 H14B 109.5 . .
C12 C14 H14C 109.5 . .
H14A C14 H14C 109.5 . .
H14B C14 H14C 109.5 . .
C11 C15 C17 110.21(14) . .
C11 C15 C16 113.01(14) . .
C17 C15 C16 109.29(14) . .
C11 C15 H15 108.1 . .
C17 C15 H15 108.1 . .
C16 C15 H15 108.1 . .
C15 C16 H16A 109.5 . .
C15 C16 H16B 109.5 . .
H16A C16 H16B 109.5 . .
C15 C16 H16C 109.5 . .
H16A C16 H16C 109.5 . .
H16B C16 H16C 109.5 . .
C15 C17 H17A 109.5 . .
C15 C17 H17B 109.5 . .
H17A C17 H17B 109.5 . .
C15 C17 H17C 109.5 . .
H17A C17 H17C 109.5 . .
H17B C17 H17C 109.5 . .
C19 C18 C23 121.27(15) . .
C19 C18 N2 119.96(14) . .
C23 C18 N2 118.77(14) . .
C20 C19 C18 118.23(16) . .
C20 C19 C24 120.24(16) . .
C18 C19 C24 121.51(15) . .
C21 C20 C19 121.20(18) . .
C21 C20 H20 119.4 . .
C19 C20 H20 119.4 . .
C22 C21 C20 119.99(17) . .
C22 C21 H21 120.0 . .
C20 C21 H21 120.0 . .
C21 C22 C23 121.27(18) . .
C21 C22 H22 119.4 . .
C23 C22 H22 119.4 . .
C22 C23 C18 118.02(17) . .
C22 C23 C27 120.14(16) . .
C18 C23 C27 121.84(15) . .
C26 C24 C25 110.10(18) . .
C26 C24 C19 113.04(17) . .
C25 C24 C19 112.21(16) . .
C26 C24 H24 107.0 . .
C25 C24 H24 107.0 . .
C19 C24 H24 107.0 . .
C24 C25 H25A 109.5 . .
C24 C25 H25B 109.5 . .
H25A C25 H25B 109.5 . .
C24 C25 H25C 109.5 . .
H25A C25 H25C 109.5 . .
H25B C25 H25C 109.5 . .
C24 C26 H26A 109.5 . .
C24 C26 H26B 109.5 . .
H26A C26 H26B 109.5 . .
C24 C26 H26C 109.5 . .
H26A C26 H26C 109.5 . .
H26B C26 H26C 109.5 . .
C29 C27 C23 111.51(15) . .
C29 C27 C28 109.65(17) . .
C23 C27 C28 111.86(19) . .
C29 C27 H27 107.9 . .
C23 C27 H27 107.9 . .
C28 C27 H27 107.9 . .
C27 C28 H28A 109.5 . .
C27 C28 H28B 109.5 . .
H28A C28 H28B 109.5 . .
C27 C28 H28C 109.5 . .
H28A C28 H28C 109.5 . .
H28B C28 H28C 109.5 . .
C27 C29 H29A 109.5 . .
C27 C29 H29B 109.5 . .
H29A C29 H29B 109.5 . .
C27 C29 H29C 109.5 . .
H29A C29 H29C 109.5 . .
H29B C29 H29C 109.5 . .
C31 C30 Mg1 175.72(13) . 3_765
C31 C30 Mg1 91.24(10) . .
Mg1 C30 Mg1 92.32(6) 3_765 .
C30 C31 C32 174.75(16) . .
C30 C31 Mg1 61.55(9) . .
C32 C31 Mg1 123.43(10) . .
C37 C32 C33 118.53(15) . .
C37 C32 C31 121.91(15) . .
C33 C32 C31 119.55(15) . .
C34 C33 C32 120.48(18) . .
C34 C33 H33 119.8 . .
C32 C33 H33 119.8 . .
C33 C34 C35 120.33(19) . .
C33 C34 H34 119.8 . .
C35 C34 H34 119.8 . .
C36 C35 C34 119.63(18) . .
C36 C35 H35 120.2 . .
C34 C35 H35 120.2 . .
C35 C36 C37 120.51(18) . .
C35 C36 H36 119.7 . .
C37 C36 H36 119.7 . .
C36 C37 C32 120.51(17) . .
C36 C37 H37 119.7 . .
C32 C37 H37 119.7 . .

loop_
_geom_bond_atom_site_label_1
_geom_bond_atom_site_label_2
_geom_bond_distance
_geom_bond_site_symmetry_2
Mg1 N1 2.0621(13) .
Mg1 N2 2.0735(13) .
Mg1 C30 2.1740(16) 3_765
Mg1 C30 2.3485(15) .
Mg1 C31 2.6705(16) .
Mg1 Mg1 3.2643(9) 3_765
N1 C2 1.3326(19) .
N1 C6 1.4427(19) .
N2 C4 1.3339(19) .
N2 C18 1.4448(19) .
C1 C2 1.521(2) .
C1 H1A 0.9800 .
C1 H1B 0.9800 .
C1 H1C 0.9800 .
C2 C3 1.403(2) .
C3 C4 1.400(2) .
C3 H3 0.9500 .
C4 C5 1.521(2) .
C5 H5A 0.9800 .
C5 H5B 0.9800 .
C5 H5C 0.9800 .
C6 C11 1.402(2) .
C6 C7 1.408(2) .
C7 C8 1.395(2) .
C7 C12 1.525(2) .
C8 C9 1.380(2) .
C8 H8 0.9500 .
C9 C10 1.386(2) .
C9 H9 0.9500 .
C10 C11 1.394(2) .
C10 H10 0.9500 .
C11 C15 1.523(2) .
C12 C13 1.483(3) .
C12 C14 1.503(3) .
C12 H12 1.0000 .
C13 H13A 0.9800 .
C13 H13B 0.9800 .
C13 H13C 0.9800 .
C14 H14A 0.9800 .
C14 H14B 0.9800 .
C14 H14C 0.9800 .
C15 C17 1.530(2) .
C15 C16 1.539(2) .
C15 H15 1.0000 .
C16 H16A 0.9800 .
C16 H16B 0.9800 .
C16 H16C 0.9800 .
C17 H17A 0.9800 .
C17 H17B 0.9800 .
C17 H17C 0.9800 .
C18 C19 1.405(2) .
C18 C23 1.407(2) .
C19 C20 1.394(2) .
C19 C24 1.517(2) .
C20 C21 1.382(3) .
C20 H20 0.9500 .
C21 C22 1.378(3) .
C21 H21 0.9500 .
C22 C23 1.399(2) .
C22 H22 0.9500 .
C23 C27 1.519(3) .
C24 C26 1.513(3) .
C24 C25 1.516(3) .
C24 H24 1.0000 .
C25 H25A 0.9800 .
C25 H25B 0.9800 .
C25 H25C 0.9800 .
C26 H26A 0.9800 .
C26 H26B 0.9800 .
C26 H26C 0.9800 .
C27 C29 1.518(3) .
C27 C28 1.531(3) .
C27 H27 1.0000 .
C28 H28A 0.9800 .
C28 H28B 0.9800 .
C28 H28C 0.9800 .
C29 H29A 0.9800 .
C29 H29B 0.9800 .
C29 H29C 0.9800 .
C30 C31 1.222(2) .
C30 Mg1 2.1740(16) 3_765
C31 C32 1.450(2) .
C32 C37 1.394(2) .
C32 C33 1.402(2) .
C33 C34 1.381(3) .
C33 H33 0.9500 .
C34 C35 1.388(3) .
C34 H34 0.9500 .
C35 C36 1.378(3) .
C35 H35 0.9500 .
C36 C37 1.385(3) .
C36 H36 0.9500 .
C37 H37 0.9500 .

loop_
_geom_torsion_atom_site_label_1
_geom_torsion_atom_site_label_2
_geom_torsion_atom_site_label_3
_geom_torsion_atom_site_label_4
_geom_torsion
_geom_torsion_site_symmetry_1
_geom_torsion_site_symmetry_4
N2 Mg1 N1 C2 -19.28(12) . .
C30 Mg1 N1 C2 -147.00(11) 3_765 .
C30 Mg1 N1 C2 108.96(12) . .
C31 Mg1 N1 C2 84.10(12) . .
Mg1 Mg1 N1 C2 159.33(10) 3_765 .
N2 Mg1 N1 C6 159.03(11) . .
C30 Mg1 N1 C6 31.31(13) 3_765 .
C30 Mg1 N1 C6 -72.73(12) . .
C31 Mg1 N1 C6 -97.59(11) . .
Mg1 Mg1 N1 C6 -22.36(13) 3_765 .
N1 Mg1 N2 C4 19.05(12) . .
C30 Mg1 N2 C4 142.55(11) 3_765 .
C30 Mg1 N2 C4 -108.34(12) . .
C31 Mg1 N2 C4 -87.07(12) . .
Mg1 Mg1 N2 C4 -159.43(10) 3_765 .
N1 Mg1 N2 C18 -157.52(11) . .
C30 Mg1 N2 C18 -34.02(13) 3_765 .
C30 Mg1 N2 C18 75.08(12) . .
C31 Mg1 N2 C18 96.36(11) . .
Mg1 Mg1 N2 C18 23.99(14) 3_765 .
C6 N1 C2 C3 -170.15(14) . .
Mg1 N1 C2 C3 8.3(2) . .
C6 N1 C2 C1 8.8(2) . .
Mg1 N1 C2 C1 -172.77(11) . .
N1 C2 C3 C4 12.3(3) . .
C1 C2 C3 C4 -166.71(16) . .
C18 N2 C4 C3 168.91(14) . .
Mg1 N2 C4 C3 -7.8(2) . .
C18 N2 C4 C5 -8.4(2) . .
Mg1 N2 C4 C5 174.85(12) . .
C2 C3 C4 N2 -12.5(3) . .
C2 C3 C4 C5 164.98(16) . .
C2 N1 C6 C11 -88.36(17) . .
Mg1 N1 C6 C11 93.19(15) . .
C2 N1 C6 C7 88.82(17) . .
Mg1 N1 C6 C7 -89.62(15) . .
C11 C6 C7 C8 3.6(2) . .
N1 C6 C7 C8 -173.60(14) . .
C11 C6 C7 C12 -176.86(15) . .
N1 C6 C7 C12 6.0(2) . .
C6 C7 C8 C9 -1.0(2) . .
C12 C7 C8 C9 179.39(17) . .
C7 C8 C9 C10 -1.7(3) . .
C8 C9 C10 C11 2.1(3) . .
C9 C10 C11 C6 0.4(2) . .
C9 C10 C11 C15 -179.81(15) . .
C7 C6 C11 C10 -3.3(2) . .
N1 C6 C11 C10 173.83(14) . .
C7 C6 C11 C15 176.97(14) . .
N1 C6 C11 C15 -5.9(2) . .
C8 C7 C12 C13 85.0(2) . .
C6 C7 C12 C13 -94.6(2) . .
C8 C7 C12 C14 -41.7(2) . .
C6 C7 C12 C14 138.70(18) . .
C10 C11 C15 C17 69.74(19) . .
C6 C11 C15 C17 -110.50(17) . .
C10 C11 C15 C16 -52.9(2) . .
C6 C11 C15 C16 126.91(16) . .
C4 N2 C18 C19 95.08(16) . .
Mg1 N2 C18 C19 -88.12(15) . .
C4 N2 C18 C23 -84.05(17) . .
Mg1 N2 C18 C23 92.75(14) . .
C23 C18 C19 C20 1.5(2) . .
N2 C18 C19 C20 -177.62(14) . .
C23 C18 C19 C24 179.92(14) . .
N2 C18 C19 C24 0.8(2) . .
C18 C19 C20 C21 -0.7(3) . .
C24 C19 C20 C21 -179.13(16) . .
C19 C20 C21 C22 -0.5(3) . .
C20 C21 C22 C23 0.9(3) . .
C21 C22 C23 C18 -0.1(3) . .
C21 C22 C23 C27 179.59(17) . .
C19 C18 C23 C22 -1.1(2) . .
N2 C18 C23 C22 178.00(14) . .
C19 C18 C23 C27 179.22(15) . .
N2 C18 C23 C27 -1.7(2) . .
C20 C19 C24 C26 68.8(2) . .
C18 C19 C24 C26 -109.6(2) . .
C20 C19 C24 C25 -56.4(2) . .
C18 C19 C24 C25 125.15(18) . .
C22 C23 C27 C29 66.1(2) . .
C18 C23 C27 C29 -114.23(18) . .
C22 C23 C27 C28 -57.1(2) . .
C18 C23 C27 C28 122.57(19) . .
N1 Mg1 C30 C31 -62.39(12) . .
N2 Mg1 C30 C31 50.79(13) . .
C30 Mg1 C30 C31 177.63(14) 3_765 .
Mg1 Mg1 C30 C31 177.63(14) 3_765 .
N1 Mg1 C30 Mg1 119.98(6) . 3_765
N2 Mg1 C30 Mg1 -126.84(6) . 3_765
C30 Mg1 C30 Mg1 0.0 3_765 3_765
C31 Mg1 C30 Mg1 -177.63(14) . 3_765
Mg1 C30 C31 C32 -16(3) 3_765 .
Mg1 C30 C31 C32 -161.9(19) . .
Mg1 C30 C31 Mg1 146.3(19) 3_765 .
N1 Mg1 C31 C30 127.45(11) . .
N2 Mg1 C31 C30 -137.33(11) . .
C30 Mg1 C31 C30 -2.61(15) 3_765 .
Mg1 Mg1 C31 C30 -1.69(10) 3_765 .
N1 Mg1 C31 C32 -54.50(14) . .
N2 Mg1 C31 C32 40.71(14) . .
C30 Mg1 C31 C32 175.43(12) 3_765 .
C30 Mg1 C31 C32 178.0(2) . .
Mg1 Mg1 C31 C32 176.35(14) 3_765 .
C30 C31 C32 C37 178(100) . .
Mg1 C31 C32 C37 16.7(2) . .
C30 C31 C32 C33 -1.8(19) . .
Mg1 C31 C32 C33 -162.67(14) . .
C37 C32 C33 C34 -0.3(3) . .
C31 C32 C33 C34 179.0(2) . .
C32 C33 C34 C35 -0.5(4) . .
C33 C34 C35 C36 1.1(4) . .
C34 C35 C36 C37 -0.8(4) . .
C35 C36 C37 C32 -0.1(3) . .
C33 C32 C37 C36 0.6(3) . .
C31 C32 C37 C36 -178.73(18) . .
